data_7008699
loop_
_publ_author_name
'Mazzeo, Mina'
'Lamberti, Marina'
'Tuzi, Angela'
'Centore, Roberto'
'Pellecchia, Claudio'

_publ_section_title
;
 New anilinotropone-based titanium complexes: synthesis,
 characterization and application as catalysts for olefin
 polymerization.
;
_journal_issue 18
_journal_name_full 'Dalton transactions (Cambridge, England : 2003)'
_journal_page_first 3025
_journal_page_last 3031
_journal_paper_doi 10.1039/b506079f
_journal_year 2005
_chemical_compound_source 'synthesis as described'
_chemical_formula_moiety 'C38 H44 Cl2 N2 O2 Ti1'
_chemical_formula_sum 'C38 H44 Cl2 N2 O2 Ti'
_chemical_formula_weight 679.55
_space_group_IT_number 14
_symmetry_cell_setting monoclinic
_symmetry_Int_Tables_number 14
_symmetry_space_group_name_Hall '-P 2ybc'
_symmetry_space_group_name_H-M 'P 1 21/c 1'
_atom_sites_solution_hydrogens geom
_atom_sites_solution_primary direct
_atom_sites_solution_secondary difmap
_audit_creation_method SHELXL-97
_cell_angle_alpha 90.00
_cell_angle_beta 90.39(5)
_cell_angle_gamma 90.00
_cell_formula_units_Z 4
_cell_length_a 12.310(10)
_cell_length_b 16.80(5)
_cell_length_c 17.040(10)
_cell_measurement_reflns_used 23
_cell_measurement_temperature 293(2)
_cell_measurement_theta_max 12.38
_cell_measurement_theta_min 11.35
_cell_volume 3524(11)
_computing_cell_refinement 'CAD4 Express (Enraf Nonius, 1994)'
_computing_data_collection 'CAD4 Express (Enraf Nonius, 1994)'
_computing_data_reduction 'XCAD4 (Harms & Wocadlo, 1995)'
_computing_molecular_graphics 'Ortep-3 for Windows (Farrugia, 1997)'
_computing_structure_refinement 'SHELXL-97 (Sheldrick, 1997)'
_computing_structure_solution 'SHELXS-97 (Sheldrick, 1997)'
_diffrn_ambient_temperature 293
_diffrn_detector 'scintillation LiI'
_diffrn_detector_dtime 1.195
_diffrn_measured_fraction_theta_full 0.975
_diffrn_measured_fraction_theta_max 0.975
_diffrn_measurement_device '\k-geometry diffractometer'
_diffrn_measurement_device_type 'Enraf Nonius CAD4'
_diffrn_measurement_method 'non-profiled omega scans'
_diffrn_orient_matrix_type
;
x-axis points to radiation source
the matrix is specified in reciprocal space
;
_diffrn_orient_matrix_UB_11 -0.028729
_diffrn_orient_matrix_UB_12 -0.001848
_diffrn_orient_matrix_UB_13 -0.055076
_diffrn_orient_matrix_UB_21 0.075817
_diffrn_orient_matrix_UB_22 0.003654
_diffrn_orient_matrix_UB_23 -0.020432
_diffrn_orient_matrix_UB_31 0.005651
_diffrn_orient_matrix_UB_32 -0.058546
_diffrn_orient_matrix_UB_33 0.000492
_diffrn_radiation_monochromator graphite
_diffrn_radiation_probe x-ray
_diffrn_radiation_source 'fine-focus sealed tube'
_diffrn_radiation_type Mok\a
_diffrn_radiation_wavelength 0.71069
_diffrn_reflns_av_R_equivalents 0.0170
_diffrn_reflns_av_sigmaI/netI 0.0405
_diffrn_reflns_limit_h_max 16
_diffrn_reflns_limit_h_min -16
_diffrn_reflns_limit_k_max 22
_diffrn_reflns_limit_k_min 0
_diffrn_reflns_limit_l_max 22
_diffrn_reflns_limit_l_min 0
_diffrn_reflns_number 8885
_diffrn_reflns_theta_full 28.37
_diffrn_reflns_theta_max 28.37
_diffrn_reflns_theta_min 1.65
_diffrn_source 'Enraf Nonius FR590'
_diffrn_standards_decay_% 0
_diffrn_standards_interval_time 120
_diffrn_standards_number 1
_exptl_absorpt_coefficient_mu 0.430
_exptl_absorpt_correction_T_max 0.8755
_exptl_absorpt_correction_T_min 0.7457
_exptl_absorpt_correction_type psi-scan
_exptl_absorpt_process_details
;
North A.C.T., Phillips D.C. & Mathews F.S. (1968) Acta. Cryst. A24, 351
Number of psi-scan sets used was   2
Theta correction was applied.
Averaged transmission function was used.
No Fourier smoothing was applied.
;
_exptl_crystal_colour black
_exptl_crystal_density_diffrn 1.281
_exptl_crystal_density_method 'not measured'
_exptl_crystal_description prism
_exptl_crystal_F_000 1432
_exptl_crystal_size_max 0.6
_exptl_crystal_size_mid 0.5
_exptl_crystal_size_min 0.3
_refine_diff_density_max 0.328
_refine_diff_density_min -0.498
_refine_diff_density_rms 0.066
_refine_ls_extinction_method none
_refine_ls_goodness_of_fit_ref 1.033
_refine_ls_hydrogen_treatment constr
_refine_ls_matrix_type full
_refine_ls_number_parameters 406
_refine_ls_number_reflns 8601
_refine_ls_number_restraints 0
_refine_ls_restrained_S_all 1.033
_refine_ls_R_factor_all 0.0901
_refine_ls_R_factor_gt 0.0470
_refine_ls_shift/su_max 0.001
_refine_ls_shift/su_mean 0.002
_refine_ls_structure_factor_coef Fsqd
_refine_ls_weighting_details 'calc w=1/[\s^2^(Fo^2^)+(0.0628P)^2^+0.5961P] where P=(Fo^2^+2Fc^2^)/3'
_refine_ls_weighting_scheme calc
_refine_ls_wR_factor_gt 0.1144
_refine_ls_wR_factor_ref 0.1306
_reflns_number_gt 5722
_reflns_number_total 8601
_reflns_threshold_expression >2sigma(I)
_cod_data_source_file b506079f.txt
_cod_data_source_block tropIII
_cod_original_sg_symbol_H-M 'P 21/c'
_cod_original_formula_sum 'C38 H44 Cl2 N2 O2 Ti1'
_cod_database_code 7008699

loop_
_symmetry_equiv_pos_as_xyz
'x, y, z'
'-x, y+1/2, -z+1/2'
'-x, -y, -z'
'x, -y-1/2, z-1/2'

loop_
_atom_site_label
_atom_site_type_symbol
_atom_site_fract_x
_atom_site_fract_y
_atom_site_fract_z
_atom_site_U_iso_or_equiv
_atom_site_adp_type
_atom_site_occupancy
_atom_site_symmetry_multiplicity
_atom_site_calc_flag
_atom_site_refinement_flags
_atom_site_disorder_assembly
_atom_site_disorder_group
Ti1 Ti 0.34119(3) 0.23626(2) 0.22381(2) 0.03588(11) Uani 1 1 d . . .
Cl1 Cl 0.30141(5) 0.16499(4) 0.11402(4) 0.05682(18) Uani 1 1 d . . .
Cl2 Cl 0.33434(5) 0.13128(4) 0.30627(4) 0.05644(18) Uani 1 1 d . . .
O1A O 0.39339(12) 0.32406(10) 0.16225(10) 0.0468(4) Uani 1 1 d . . .
O1B O 0.32853(12) 0.30634(10) 0.31322(9) 0.0458(4) Uani 1 1 d . . .
N1A N 0.51237(13) 0.22847(10) 0.22826(10) 0.0342(4) Uani 1 1 d . . .
N1B N 0.17654(13) 0.27359(10) 0.22447(10) 0.0332(4) Uani 1 1 d . . .
C1A C 0.60698(18) 0.19218(16) 0.34942(14) 0.0479(6) Uani 1 1 d . . .
C2A C 0.6605(2) 0.1350(2) 0.39314(17) 0.0650(8) Uani 1 1 d . . .
H2A H 0.6828 0.1467 0.4441 0.065 Uiso 1 1 calc R . .
C3A C 0.6809(2) 0.0625(2) 0.3627(2) 0.0746(10) Uani 1 1 d . . .
H3A H 0.7170 0.0246 0.3930 0.075 Uiso 1 1 calc R . .
C4A C 0.6493(2) 0.04403(17) 0.2886(2) 0.0674(8) Uani 1 1 d . . .
H4A H 0.6646 -0.0064 0.2691 0.067 Uiso 1 1 calc R . .
C5A C 0.59482(18) 0.09818(14) 0.24072(16) 0.0488(6) Uani 1 1 d . . .
C6A C 0.57399(16) 0.17168(13) 0.27337(13) 0.0398(5) Uani 1 1 d . . .
C7A C 0.56756(16) 0.28419(12) 0.18986(12) 0.0342(4) Uani 1 1 d . . .
C8A C 0.68165(18) 0.28562(15) 0.18452(14) 0.0458(5) Uani 1 1 d . . .
H8A H 0.7166 0.2424 0.2077 0.046 Uiso 1 1 calc R . .
C9A C 0.7492(2) 0.33994(17) 0.15098(17) 0.0583(7) Uani 1 1 d . . .
H9A H 0.8227 0.3274 0.1535 0.058 Uiso 1 1 calc R . .
C10A C 0.7248(2) 0.41037(18) 0.11404(18) 0.0652(8) Uani 1 1 d . . .
H10A H 0.7835 0.4411 0.0982 0.065 Uiso 1 1 calc R . .
C11A C 0.6249(3) 0.44013(16) 0.09798(17) 0.0627(7) Uani 1 1 d . . .
H11A H 0.6243 0.4891 0.0726 0.063 Uiso 1 1 calc R . .
C12A C 0.5235(2) 0.40862(14) 0.11365(15) 0.0519(6) Uani 1 1 d . . .
H12A H 0.4653 0.4381 0.0942 0.052 Uiso 1 1 calc R . .
C13A C 0.49557(18) 0.34066(13) 0.15341(13) 0.0382(5) Uani 1 1 d . . .
C14A C 0.5607(2) 0.07632(15) 0.15879(18) 0.0582(7) Uani 1 1 d . . .
H14A H 0.5136 0.1190 0.1391 0.058 Uiso 1 1 calc R . .
C15A C 0.4961(3) -0.0002(2) 0.1553(2) 0.0897(11) Uani 1 1 d . . .
H15A H 0.4763 -0.0115 0.1019 0.090 Uiso 1 1 calc R . .
H15B H 0.4316 0.0053 0.1862 0.090 Uiso 1 1 calc R . .
H15C H 0.5394 -0.0431 0.1758 0.090 Uiso 1 1 calc R . .
C16A C 0.6588(3) 0.0719(2) 0.1050(2) 0.0771(9) Uani 1 1 d . . .
H16A H 0.6354 0.0579 0.0530 0.077 Uiso 1 1 calc R . .
H16B H 0.7085 0.0323 0.1244 0.077 Uiso 1 1 calc R . .
H16C H 0.6944 0.1227 0.1039 0.077 Uiso 1 1 calc R . .
C17A C 0.5864(2) 0.27212(18) 0.38508(15) 0.0555(7) Uani 1 1 d . . .
H17A H 0.5429 0.3028 0.3474 0.056 Uiso 1 1 calc R . .
C18A C 0.5222(3) 0.2671(3) 0.46045(18) 0.0865(11) Uani 1 1 d . . .
H18A H 0.5112 0.3197 0.4810 0.086 Uiso 1 1 calc R . .
H18B H 0.5617 0.2357 0.4981 0.086 Uiso 1 1 calc R . .
H18C H 0.4531 0.2427 0.4500 0.086 Uiso 1 1 calc R . .
C19A C 0.6921(3) 0.3164(2) 0.3975(2) 0.0838(10) Uani 1 1 d . . .
H19A H 0.6775 0.3675 0.4204 0.084 Uiso 1 1 calc R . .
H19B H 0.7275 0.3235 0.3480 0.084 Uiso 1 1 calc R . .
H19C H 0.7384 0.2863 0.4320 0.084 Uiso 1 1 calc R . .
C1B C 0.07748(17) 0.28676(14) 0.09911(13) 0.0424(5) Uani 1 1 d . . .
C2B C -0.0027(2) 0.25826(18) 0.04859(15) 0.0572(7) Uani 1 1 d . . .
H2B H -0.0129 0.2825 0.0000 0.057 Uiso 1 1 calc R . .
C3B C -0.0662(2) 0.1958(2) 0.06882(18) 0.0647(8) Uani 1 1 d . . .
H3B H -0.1199 0.1779 0.0345 0.065 Uiso 1 1 calc R . .
C4B C -0.0513(2) 0.15920(17) 0.13960(17) 0.0577(7) Uani 1 1 d . . .
H4B H -0.0954 0.1163 0.1527 0.058 Uiso 1 1 calc R . .
C5B C 0.02760(17) 0.18408(14) 0.19255(14) 0.0439(5) Uani 1 1 d . . .
C6B C 0.09224(16) 0.24823(13) 0.17083(12) 0.0369(5) Uani 1 1 d . . .
C7B C 0.14724(17) 0.31882(12) 0.28459(12) 0.0349(4) Uani 1 1 d . . .
C8B C 0.04085(19) 0.34830(14) 0.29440(15) 0.0480(6) Uani 1 1 d . . .
H8B H -0.0066 0.3373 0.2531 0.048 Uiso 1 1 calc R . .
C9B C -0.0035(2) 0.39026(16) 0.35455(16) 0.0566(7) Uani 1 1 d . . .
H9B H -0.0762 0.4040 0.3478 0.057 Uiso 1 1 calc R . .
C10B C 0.0433(2) 0.41550(16) 0.42426(17) 0.0614(7) Uani 1 1 d . . .
H10B H -0.0024 0.4418 0.4589 0.061 Uiso 1 1 calc R . .
C11B C 0.1481(3) 0.40643(16) 0.44822(16) 0.0604(7) Uani 1 1 d . . .
H11B H 0.1644 0.4271 0.4975 0.060 Uiso 1 1 calc R . .
C12B C 0.2335(2) 0.37109(14) 0.41003(14) 0.0488(6) Uani 1 1 d . . .
H12B H 0.2992 0.3722 0.4372 0.049 Uiso 1 1 calc R . .
C13B C 0.23689(17) 0.33426(13) 0.33787(12) 0.0374(5) Uani 1 1 d . . .
C14B C 0.0406(2) 0.14217(16) 0.27027(16) 0.0547(6) Uani 1 1 d . . .
H14B H 0.1004 0.1680 0.2987 0.055 Uiso 1 1 calc R . .
C15B C -0.0606(3) 0.1495(2) 0.32024(19) 0.0801(10) Uani 1 1 d . . .
H15D H -0.0782 0.2047 0.3271 0.080 Uiso 1 1 calc R . .
H15E H -0.0475 0.1256 0.3706 0.080 Uiso 1 1 calc R . .
H15F H -0.1200 0.1229 0.2947 0.080 Uiso 1 1 calc R . .
C16B C 0.0717(3) 0.05696(18) 0.2579(2) 0.0871(11) Uani 1 1 d . . .
H16D H 0.0797 0.0310 0.3078 0.087 Uiso 1 1 calc R . .
H16E H 0.1392 0.0545 0.2301 0.087 Uiso 1 1 calc R . .
H16F H 0.0161 0.0307 0.2278 0.087 Uiso 1 1 calc R . .
C17B C 0.1431(2) 0.35777(16) 0.07660(15) 0.0500(6) Uani 1 1 d . . .
H17B H 0.1959 0.3680 0.1187 0.050 Uiso 1 1 calc R . .
C18B C 0.0705(3) 0.42954(19) 0.0695(2) 0.0811(10) Uani 1 1 d . . .
H18D H 0.1131 0.4750 0.0550 0.081 Uiso 1 1 calc R . .
H18E H 0.0361 0.4394 0.1190 0.081 Uiso 1 1 calc R . .
H18F H 0.0160 0.4200 0.0301 0.081 Uiso 1 1 calc R . .
C19B C 0.2054(3) 0.3460(2) 0.0008(2) 0.0842(10) Uani 1 1 d . . .
H19D H 0.2460 0.3933 -0.0108 0.084 Uiso 1 1 calc R . .
H19E H 0.1552 0.3354 -0.0413 0.084 Uiso 1 1 calc R . .
H19F H 0.2543 0.3019 0.0065 0.084 Uiso 1 1 calc R . .

loop_
_atom_site_aniso_label
_atom_site_aniso_U_11
_atom_site_aniso_U_22
_atom_site_aniso_U_33
_atom_site_aniso_U_23
_atom_site_aniso_U_13
_atom_site_aniso_U_12
Ti1 0.02996(18) 0.0419(2) 0.0358(2) 0.00178(17) 0.00013(14) 0.00108(16)
Cl1 0.0487(3) 0.0719(4) 0.0499(4) -0.0182(3) -0.0053(3) 0.0111(3)
Cl2 0.0472(3) 0.0600(4) 0.0622(4) 0.0217(3) 0.0049(3) -0.0019(3)
O1A 0.0396(8) 0.0468(9) 0.0540(10) 0.0157(8) 0.0023(7) 0.0069(7)
O1B 0.0374(8) 0.0553(10) 0.0447(9) -0.0096(8) -0.0060(7) -0.0022(7)
N1A 0.0334(8) 0.0340(9) 0.0351(9) 0.0020(7) -0.0007(7) 0.0018(7)
N1B 0.0307(8) 0.0372(9) 0.0318(8) -0.0003(7) 0.0005(7) -0.0010(7)
C1A 0.0339(11) 0.0627(16) 0.0472(13) 0.0138(12) -0.0035(9) -0.0024(10)
C2A 0.0518(15) 0.087(2) 0.0556(16) 0.0283(16) -0.0098(12) -0.0028(15)
C3A 0.0515(16) 0.074(2) 0.098(3) 0.049(2) -0.0124(16) 0.0043(14)
C4A 0.0506(15) 0.0428(14) 0.109(3) 0.0240(16) -0.0018(16) 0.0066(12)
C5A 0.0358(11) 0.0406(13) 0.0698(17) 0.0086(12) 0.0013(11) 0.0033(10)
C6A 0.0286(10) 0.0423(12) 0.0486(13) 0.0136(10) 0.0010(9) 0.0010(9)
C7A 0.0356(10) 0.0348(11) 0.0321(10) -0.0042(8) 0.0016(8) -0.0005(8)
C8A 0.0397(12) 0.0491(13) 0.0486(13) 0.0025(11) 0.0023(10) -0.0012(10)
C9A 0.0429(13) 0.0679(18) 0.0641(17) -0.0009(14) 0.0057(12) -0.0139(12)
C10A 0.0643(18) 0.0594(17) 0.0719(19) 0.0047(15) 0.0112(14) -0.0262(14)
C11A 0.084(2) 0.0388(14) 0.0652(18) 0.0047(13) 0.0173(15) -0.0128(14)
C12A 0.0631(15) 0.0403(13) 0.0525(15) 0.0056(11) 0.0097(12) 0.0069(11)
C13A 0.0419(11) 0.0357(11) 0.0371(11) -0.0013(9) 0.0050(9) 0.0032(9)
C14A 0.0569(15) 0.0355(13) 0.082(2) -0.0067(13) -0.0031(14) 0.0102(11)
C15A 0.081(2) 0.064(2) 0.125(3) -0.024(2) 0.002(2) -0.0120(17)
C16A 0.083(2) 0.065(2) 0.083(2) -0.0027(17) 0.0084(18) 0.0077(16)
C17A 0.0476(14) 0.0776(19) 0.0413(13) 0.0002(13) -0.0070(10) 0.0004(13)
C18A 0.076(2) 0.129(3) 0.0540(18) -0.003(2) 0.0073(16) 0.001(2)
C19A 0.072(2) 0.097(3) 0.082(2) -0.024(2) -0.0064(17) -0.0141(19)
C1B 0.0362(11) 0.0521(13) 0.0388(12) -0.0039(10) -0.0015(9) 0.0086(10)
C2B 0.0511(14) 0.0787(19) 0.0417(13) -0.0039(13) -0.0097(11) 0.0103(14)
C3B 0.0452(14) 0.082(2) 0.0668(18) -0.0227(16) -0.0190(13) -0.0004(14)
C4B 0.0432(13) 0.0588(16) 0.0709(18) -0.0094(14) -0.0084(12) -0.0078(12)
C5B 0.0343(11) 0.0451(13) 0.0524(14) -0.0057(11) -0.0026(9) -0.0020(9)
C6B 0.0299(10) 0.0437(12) 0.0370(11) -0.0071(9) -0.0007(8) 0.0044(8)
C7B 0.0393(11) 0.0300(10) 0.0353(11) 0.0033(9) 0.0026(8) -0.0033(8)
C8B 0.0426(12) 0.0492(14) 0.0522(14) -0.0063(11) 0.0017(10) 0.0047(10)
C9B 0.0538(15) 0.0509(15) 0.0651(17) -0.0084(13) 0.0122(12) 0.0086(12)
C10B 0.0779(19) 0.0509(15) 0.0558(16) -0.0128(13) 0.0180(14) 0.0083(14)
C11B 0.087(2) 0.0529(16) 0.0413(14) -0.0118(12) 0.0046(13) 0.0021(14)
C12B 0.0622(15) 0.0450(13) 0.0392(12) -0.0049(10) -0.0066(11) -0.0025(11)
C13B 0.0431(11) 0.0331(11) 0.0359(11) 0.0023(9) 0.0011(9) -0.0046(9)
C14B 0.0489(14) 0.0506(15) 0.0644(17) 0.0077(13) -0.0060(12) -0.0157(11)
C15B 0.075(2) 0.096(3) 0.069(2) 0.0092(19) 0.0117(16) -0.0237(19)
C16B 0.089(2) 0.0500(18) 0.122(3) 0.0151(19) -0.012(2) -0.0115(17)
C17B 0.0461(13) 0.0593(15) 0.0446(13) 0.0090(12) -0.0049(10) 0.0074(11)
C18B 0.080(2) 0.0566(18) 0.107(3) 0.0045(18) -0.0060(19) 0.0102(16)
C19B 0.096(3) 0.087(2) 0.070(2) 0.0174(18) 0.0289(18) 0.003(2)

loop_
_atom_type_symbol
_atom_type_description
_atom_type_scat_dispersion_real
_atom_type_scat_dispersion_imag
_atom_type_scat_source
C C 0.0033 0.0016 'International Tables Vol C Tables 4.2.6.8 and 6.1.1.4'
H H 0.0000 0.0000 'International Tables Vol C Tables 4.2.6.8 and 6.1.1.4'
Cl Cl 0.1484 0.1585 'International Tables Vol C Tables 4.2.6.8 and 6.1.1.4'
N N 0.0061 0.0033 'International Tables Vol C Tables 4.2.6.8 and 6.1.1.4'
O O 0.0106 0.0060 'International Tables Vol C Tables 4.2.6.8 and 6.1.1.4'
Ti Ti 0.2776 0.4457 'International Tables Vol C Tables 4.2.6.8 and 6.1.1.4'

loop_
_geom_angle_atom_site_label_1
_geom_angle_atom_site_label_2
_geom_angle_atom_site_label_3
_geom_angle
_geom_angle_site_symmetry_1
_geom_angle_site_symmetry_3
_geom_angle_publ_flag
O1A Ti1 O1B 89.53(18) . . no
O1A Ti1 N1A 74.34(8) . . no
O1B Ti1 N1A 95.47(8) . . no
O1A Ti1 N1B 95.67(12) . . no
O1B Ti1 N1B 74.55(9) . . no
N1A Ti1 N1B 166.16(8) . . no
O1A Ti1 Cl2 162.37(6) . . no
O1B Ti1 Cl2 88.95(7) . . no
N1A Ti1 Cl2 88.33(6) . . no
N1B Ti1 Cl2 100.83(8) . . no
O1A Ti1 Cl1 91.49(7) . . no
O1B Ti1 Cl1 162.21(5) . . no
N1A Ti1 Cl1 101.91(7) . . no
N1B Ti1 Cl1 87.68(9) . . no
Cl2 Ti1 Cl1 95.28(6) . . no
C13A O1A Ti1 123.76(14) . . no
C13B O1B Ti1 123.49(15) . . no
C7A N1A C6A 117.4(2) . . no
C7A N1A Ti1 116.82(15) . . no
C6A N1A Ti1 125.64(14) . . no
C7B N1B C6B 117.39(17) . . no
C7B N1B Ti1 115.97(14) . . no
C6B N1B Ti1 126.33(15) . . no
C2A C1A C6A 117.6(3) . . no
C2A C1A C17A 119.1(3) . . no
C6A C1A C17A 123.3(2) . . no
C3A C2A C1A 120.7(3) . . no
C3A C2A H2A 119.6 . . no
C1A C2A H2A 119.6 . . no
C2A C3A C4A 120.8(3) . . no
C2A C3A H3A 119.6 . . no
C4A C3A H3A 119.6 . . no
C3A C4A C5A 122.1(3) . . no
C3A C4A H4A 119.0 . . no
C5A C4A H4A 119.0 . . no
C6A C5A C4A 116.0(3) . . no
C6A C5A C14A 122.9(2) . . no
C4A C5A C14A 121.1(3) . . no
C5A C6A C1A 122.7(2) . . no
C5A C6A N1A 118.5(2) . . no
C1A C6A N1A 118.7(2) . . no
N1A C7A C8A 123.8(2) . . no
N1A C7A C13A 111.2(2) . . no
C8A C7A C13A 125.0(2) . . no
C9A C8A C7A 130.6(3) . . no
C9A C8A H8A 114.7 . . no
C7A C8A H8A 114.7 . . no
C8A C9A C10A 129.6(3) . . no
C8A C9A H9A 115.2 . . no
C10A C9A H9A 115.2 . . no
C11A C10A C9A 127.3(3) . . no
C11A C10A H10A 116.3 . . no
C9A C10A H10A 116.3 . . no
C10A C11A C12A 129.7(3) . . no
C10A C11A H11A 115.1 . . no
C12A C11A H11A 115.1 . . no
C13A C12A C11A 130.0(3) . . no
C13A C12A H12A 115.0 . . no
C11A C12A H12A 115.0 . . no
O1A C13A C12A 118.9(2) . . no
O1A C13A C7A 113.8(2) . . no
C12A C13A C7A 127.3(2) . . no
C5A C14A C15A 112.8(3) . . no
C5A C14A C16A 110.7(2) . . no
C15A C14A C16A 110.7(3) . . no
C5A C14A H14A 107.5 . . no
C15A C14A H14A 107.5 . . no
C16A C14A H14A 107.5 . . no
C14A C15A H15A 109.5 . . no
C14A C15A H15B 109.5 . . no
H15A C15A H15B 109.5 . . no
C14A C15A H15C 109.5 . . no
H15A C15A H15C 109.5 . . no
H15B C15A H15C 109.5 . . no
C14A C16A H16A 109.5 . . no
C14A C16A H16B 109.5 . . no
H16A C16A H16B 109.5 . . no
C14A C16A H16C 109.5 . . no
H16A C16A H16C 109.5 . . no
H16B C16A H16C 109.5 . . no
C1A C17A C19A 110.5(3) . . no
C1A C17A C18A 112.6(3) . . no
C19A C17A C18A 111.2(3) . . no
C1A C17A H17A 107.4 . . no
C19A C17A H17A 107.4 . . no
C18A C17A H17A 107.4 . . no
C17A C18A H18A 109.5 . . no
C17A C18A H18B 109.5 . . no
H18A C18A H18B 109.5 . . no
C17A C18A H18C 109.5 . . no
H18A C18A H18C 109.5 . . no
H18B C18A H18C 109.5 . . no
C17A C19A H19A 109.5 . . no
C17A C19A H19B 109.5 . . no
H19A C19A H19B 109.5 . . no
C17A C19A H19C 109.5 . . no
H19A C19A H19C 109.5 . . no
H19B C19A H19C 109.5 . . no
C2B C1B C6B 118.1(3) . . no
C2B C1B C17B 120.0(2) . . no
C6B C1B C17B 121.9(2) . . no
C3B C2B C1B 121.2(3) . . no
C3B C2B H2B 119.4 . . no
C1B C2B H2B 119.4 . . no
C2B C3B C4B 120.0(3) . . no
C2B C3B H3B 120.0 . . no
C4B C3B H3B 120.0 . . no
C3B C4B C5B 121.9(3) . . no
C3B C4B H4B 119.0 . . no
C5B C4B H4B 119.0 . . no
C4B C5B C6B 117.4(2) . . no
C4B C5B C14B 120.1(2) . . no
C6B C5B C14B 122.5(2) . . no
C5B C6B C1B 121.4(2) . . no
C5B C6B N1B 118.1(2) . . no
C1B C6B N1B 120.5(2) . . no
N1B C7B C8B 123.3(2) . . no
N1B C7B C13B 112.13(19) . . no
C8B C7B C13B 124.5(2) . . no
C9B C8B C7B 130.4(2) . . no
C9B C8B H8B 114.8 . . no
C7B C8B H8B 114.8 . . no
C8B C9B C10B 129.7(3) . . no
C8B C9B H9B 115.2 . . no
C10B C9B H9B 115.2 . . no
C11B C10B C9B 127.8(3) . . no
C11B C10B H10B 116.1 . . no
C9B C10B H10B 116.1 . . no
C10B C11B C12B 129.3(3) . . no
C10B C11B H11B 115.4 . . no
C12B C11B H11B 115.4 . . no
C11B C12B C13B 130.2(3) . . no
C11B C12B H12B 114.9 . . no
C13B C12B H12B 114.9 . . no
O1B C13B C12B 119.0(2) . . no
O1B C13B C7B 113.2(2) . . no
C12B C13B C7B 127.8(2) . . no
C16B C14B C5B 110.4(3) . . no
C16B C14B C15B 111.6(3) . . no
C5B C14B C15B 111.8(2) . . no
C16B C14B H14B 107.6 . . no
C5B C14B H14B 107.6 . . no
C15B C14B H14B 107.6 . . no
C14B C15B H15D 109.5 . . no
C14B C15B H15E 109.5 . . no
H15D C15B H15E 109.5 . . no
C14B C15B H15F 109.5 . . no
H15D C15B H15F 109.5 . . no
H15E C15B H15F 109.5 . . no
C14B C16B H16D 109.5 . . no
C14B C16B H16E 109.5 . . no
H16D C16B H16E 109.5 . . no
C14B C16B H16F 109.5 . . no
H16D C16B H16F 109.5 . . no
H16E C16B H16F 109.5 . . no
C1B C17B C18B 109.8(3) . . no
C1B C17B C19B 113.1(3) . . no
C18B C17B C19B 109.8(3) . . no
C1B C17B H17B 108.0 . . no
C18B C17B H17B 108.0 . . no
C19B C17B H17B 108.0 . . no
C17B C18B H18D 109.5 . . no
C17B C18B H18E 109.5 . . no
H18D C18B H18E 109.5 . . no
C17B C18B H18F 109.5 . . no
H18D C18B H18F 109.5 . . no
H18E C18B H18F 109.5 . . no
C17B C19B H19D 109.5 . . no
C17B C19B H19E 109.5 . . no
H19D C19B H19E 109.5 . . no
C17B C19B H19F 109.5 . . no
H19D C19B H19F 109.5 . . no
H19E C19B H19F 109.5 . . no

loop_
_geom_bond_atom_site_label_1
_geom_bond_atom_site_label_2
_geom_bond_distance
_geom_bond_site_symmetry_2
_geom_bond_publ_flag
Ti1 O1A 1.923(4) . no
Ti1 O1B 1.933(3) . no
Ti1 N1A 2.112(5) . no
Ti1 N1B 2.122(5) . no
Ti1 Cl2 2.257(4) . no
Ti1 Cl1 2.272(6) . no
O1A C13A 1.298(3) . no
O1B C13B 1.294(3) . no
N1A C7A 1.331(3) . no
N1A C6A 1.438(3) . no
N1B C7B 1.327(3) . no
N1B C6B 1.443(3) . no
C1A C2A 1.380(4) . no
C1A C6A 1.399(3) . no
C1A C17A 1.496(5) . no
C2A C3A 1.349(6) . no
C2A H2A 0.9300 . no
C3A C4A 1.355(5) . no
C3A H3A 0.9300 . no
C4A C5A 1.391(4) . no
C4A H4A 0.9300 . no
C5A C6A 1.379(5) . no
C5A C14A 1.501(4) . no
C7A C8A 1.408(3) . no
C7A C13A 1.437(4) . no
C8A C9A 1.363(4) . no
C8A H8A 0.9300 . no
C9A C10A 1.372(5) . no
C9A H9A 0.9300 . no
C10A C11A 1.354(4) . no
C10A H10A 0.9300 . no
C11A C12A 1.383(4) . no
C11A H11A 0.9300 . no
C12A C13A 1.373(4) . no
C12A H12A 0.9300 . no
C14A C15A 1.513(5) . no
C14A C16A 1.523(4) . no
C14A H14A 0.9800 . no
C15A H15A 0.9600 . no
C15A H15B 0.9600 . no
C15A H15C 0.9600 . no
C16A H16A 0.9600 . no
C16A H16B 0.9600 . no
C16A H16C 0.9600 . no
C17A C19A 1.512(4) . no
C17A C18A 1.515(4) . no
C17A H17A 0.9800 . no
C18A H18A 0.9600 . no
C18A H18B 0.9600 . no
C18A H18C 0.9600 . no
C19A H19A 0.9600 . no
C19A H19B 0.9600 . no
C19A H19C 0.9600 . no
C1B C2B 1.390(3) . no
C1B C6B 1.394(3) . no
C1B C17B 1.493(5) . no
C2B C3B 1.354(5) . no
C2B H2B 0.9300 . no
C3B C4B 1.365(4) . no
C3B H3B 0.9300 . no
C4B C5B 1.386(3) . no
C4B H4B 0.9300 . no
C5B C6B 1.391(4) . no
C5B C14B 1.508(4) . no
C7B C8B 1.411(3) . no
C7B C13B 1.448(3) . no
C8B C9B 1.361(4) . no
C8B H8B 0.9300 . no
C9B C10B 1.383(4) . no
C9B H9B 0.9300 . no
C10B C11B 1.359(4) . no
C10B H10B 0.9300 . no
C11B C12B 1.375(4) . no
C11B H11B 0.9300 . no
C12B C13B 1.377(3) . no
C12B H12B 0.9300 . no
C14B C16B 1.497(6) . no
C14B C15B 1.519(4) . no
C14B H14B 0.9800 . no
C15B H15D 0.9600 . no
C15B H15E 0.9600 . no
C15B H15F 0.9600 . no
C16B H16D 0.9600 . no
C16B H16E 0.9600 . no
C16B H16F 0.9600 . no
C17B C18B 1.505(5) . no
C17B C19B 1.520(4) . no
C17B H17B 0.9800 . no
C18B H18D 0.9600 . no
C18B H18E 0.9600 . no
C18B H18F 0.9600 . no
C19B H19D 0.9600 . no
C19B H19E 0.9600 . no
C19B H19F 0.9600 . no

loop_
_geom_torsion_atom_site_label_1
_geom_torsion_atom_site_label_2
_geom_torsion_atom_site_label_3
_geom_torsion_atom_site_label_4
_geom_torsion
_geom_torsion_site_symmetry_1
_geom_torsion_site_symmetry_2
_geom_torsion_site_symmetry_3
_geom_torsion_site_symmetry_4
_geom_torsion_publ_flag
O1B Ti1 O1A C13A 93.35(19) . . . . no
N1A Ti1 O1A C13A -2.46(17) . . . . no
N1B Ti1 O1A C13A 167.77(17) . . . . no
Cl2 Ti1 O1A C13A 8.3(3) . . . . no
Cl1 Ti1 O1A C13A -104.41(19) . . . . no
O1A Ti1 O1B C13B 103.79(18) . . . . no
N1A Ti1 O1B C13B 178.01(17) . . . . no
N1B Ti1 O1B C13B 7.77(17) . . . . no
Cl2 Ti1 O1B C13B -93.78(17) . . . . no
Cl1 Ti1 O1B C13B 10.4(3) . . . . no
O1A Ti1 N1A C7A 0.54(15) . . . . no
O1B Ti1 N1A C7A -87.4(2) . . . . no
N1B Ti1 N1A C7A -44.4(4) . . . . no
Cl2 Ti1 N1A C7A -176.22(14) . . . . no
Cl1 Ti1 N1A C7A 88.7(2) . . . . no
O1A Ti1 N1A C6A 176.02(18) . . . . no
O1B Ti1 N1A C6A 88.0(2) . . . . no
N1B Ti1 N1A C6A 131.1(3) . . . . no
Cl2 Ti1 N1A C6A -0.74(17) . . . . no
Cl1 Ti1 N1A C6A -95.8(2) . . . . no
O1A Ti1 N1B C7B -92.1(2) . . . . no
O1B Ti1 N1B C7B -4.13(14) . . . . no
N1A Ti1 N1B C7B -49.0(3) . . . . no
Cl2 Ti1 N1B C7B 81.7(2) . . . . no
Cl1 Ti1 N1B C7B 176.68(14) . . . . no
O1A Ti1 N1B C6B 94.6(2) . . . . no
O1B Ti1 N1B C6B -177.50(18) . . . . no
N1A Ti1 N1B C6B 137.6(3) . . . . no
Cl2 Ti1 N1B C6B -91.6(2) . . . . no
Cl1 Ti1 N1B C6B 3.31(16) . . . . no
C6A C1A C2A C3A 0.7(4) . . . . no
C17A C1A C2A C3A -179.7(3) . . . . no
C1A C2A C3A C4A 0.1(4) . . . . no
C2A C3A C4A C5A -0.2(5) . . . . no
C3A C4A C5A C6A -0.4(4) . . . . no
C3A C4A C5A C14A -180.0(3) . . . . no
C4A C5A C6A C1A 1.2(3) . . . . no
C14A C5A C6A C1A -179.3(2) . . . . no
C4A C5A C6A N1A -176.5(2) . . . . no
C14A C5A C6A N1A 3.0(3) . . . . no
C2A C1A C6A C5A -1.3(3) . . . . no
C17A C1A C6A C5A 179.0(2) . . . . no
C2A C1A C6A N1A 176.3(2) . . . . no
C17A C1A C6A N1A -3.3(3) . . . . no
C7A N1A C6A C5A -98.5(3) . . . . no
Ti1 N1A C6A C5A 86.1(2) . . . . no
C7A N1A C6A C1A 83.7(3) . . . . no
Ti1 N1A C6A C1A -91.7(2) . . . . no
C6A N1A C7A C8A 6.7(3) . . . . no
Ti1 N1A C7A C8A -177.41(17) . . . . no
C6A N1A C7A C13A -174.79(18) . . . . no
Ti1 N1A C7A C13A 1.1(2) . . . . no
N1A C7A C8A C9A -176.5(3) . . . . no
C13A C7A C8A C9A 5.2(4) . . . . no
C7A C8A C9A C10A 1.7(5) . . . . no
C8A C9A C10A C11A -4.5(6) . . . . no
C9A C10A C11A C12A -0.2(6) . . . . no
C10A C11A C12A C13A 3.9(5) . . . . no
Ti1 O1A C13A C12A -174.57(17) . . . . no
Ti1 O1A C13A C7A 3.8(3) . . . . no
C11A C12A C13A O1A 178.5(3) . . . . no
C11A C12A C13A C7A 0.3(4) . . . . no
N1A C7A C13A O1A -2.9(3) . . . . no
C8A C7A C13A O1A 175.6(2) . . . . no
N1A C7A C13A C12A 175.3(2) . . . . no
C8A C7A C13A C12A -6.2(4) . . . . no
C6A C5A C14A C15A -127.1(3) . . . . no
C4A C5A C14A C15A 52.3(4) . . . . no
C6A C5A C14A C16A 108.2(3) . . . . no
C4A C5A C14A C16A -72.4(3) . . . . no
C2A C1A C17A C19A 67.6(3) . . . . no
C6A C1A C17A C19A -112.7(3) . . . . no
C2A C1A C17A C18A -57.5(3) . . . . no
C6A C1A C17A C18A 122.2(3) . . . . no
C6B C1B C2B C3B 1.2(4) . . . . no
C17B C1B C2B C3B -177.5(2) . . . . no
C1B C2B C3B C4B -0.6(4) . . . . no
C2B C3B C4B C5B 0.1(4) . . . . no
C3B C4B C5B C6B -0.2(4) . . . . no
C3B C4B C5B C14B 179.6(3) . . . . no
C4B C5B C6B C1B 0.8(3) . . . . no
C14B C5B C6B C1B -179.0(2) . . . . no
C4B C5B C6B N1B -178.5(2) . . . . no
C14B C5B C6B N1B 1.7(3) . . . . no
C2B C1B C6B C5B -1.3(3) . . . . no
C17B C1B C6B C5B 177.3(2) . . . . no
C2B C1B C6B N1B 178.0(2) . . . . no
C17B C1B C6B N1B -3.4(3) . . . . no
C7B N1B C6B C5B -79.9(3) . . . . no
Ti1 N1B C6B C5B 93.4(3) . . . . no
C7B N1B C6B C1B 100.8(3) . . . . no
Ti1 N1B C6B C1B -85.9(3) . . . . no
C6B N1B C7B C8B -5.6(3) . . . . no
Ti1 N1B C7B C8B -179.55(17) . . . . no
C6B N1B C7B C13B 174.74(17) . . . . no
Ti1 N1B C7B C13B 0.7(2) . . . . no
N1B C7B C8B C9B 175.0(2) . . . . no
C13B C7B C8B C9B -5.3(4) . . . . no
C7B C8B C9B C10B -0.7(5) . . . . no
C8B C9B C10B C11B 2.6(5) . . . . no
C9B C10B C11B C12B 0.5(5) . . . . no
C10B C11B C12B C13B -1.0(5) . . . . no
Ti1 O1B C13B C12B 167.83(16) . . . . no
Ti1 O1B C13B C7B -9.7(3) . . . . no
C11B C12B C13B O1B 178.6(3) . . . . no
C11B C12B C13B C7B -4.2(4) . . . . no
N1B C7B C13B O1B 5.0(3) . . . . no
C8B C7B C13B O1B -174.7(2) . . . . no
N1B C7B C13B C12B -172.2(2) . . . . no
C8B C7B C13B C12B 8.1(4) . . . . no
C4B C5B C14B C16B 62.3(3) . . . . no
C6B C5B C14B C16B -117.8(3) . . . . no
C4B C5B C14B C15B -62.5(4) . . . . no
C6B C5B C14B C15B 117.3(3) . . . . no
C2B C1B C17B C18B 63.7(3) . . . . no
C6B C1B C17B C18B -115.0(3) . . . . no
C2B C1B C17B C19B -59.3(3) . . . . no
C6B C1B C17B C19B 122.1(3) . . . . no
